data_7703193
loop_
_publ_author_name
'\<Skoch, Karel'
'Vos\'ahlo, Petr'
'C\'isa\<rov\'a, Ivana'
'\<St\<epni\<cka, Petr'

_publ_section_title
;
 Synthesis and characterisation of Pd(ii) and Au(i) complexes with
 mesoionic carbene ligands bearing phosphinoferrocene substituents and
 isomeric carbene moieites.
;
_journal_issue 4
_journal_name_full 'Dalton transactions (Cambridge, England : 2003)'
_journal_page_first 1011
_journal_page_last 1021
_journal_paper_doi 10.1039/c9dt04521j
_journal_volume 49
_journal_year 2020
_chemical_formula_moiety 'C118 H128 Au2 Cl2 Fe2 N10 P2 Pd, 2(B F4), 2(C H2 Cl2)'
_chemical_formula_sum 'C120 H132 Au2 B2 Cl6 F8 Fe2 N10 P2 Pd'
_chemical_formula_weight 2774.64
_space_group_crystal_system triclinic
_space_group_IT_number 2
_space_group_name_Hall '-P 1'
_space_group_name_H-M_alt 'P -1'
_atom_sites_solution_hydrogens geom
_atom_sites_solution_primary direct?
_atom_sites_solution_secondary difmap
_audit_creation_method SHELXL-2017/1
_audit_update_record
;
2019-11-22 deposited with the CCDC.	2020-01-02 downloaded from the CCDC.
;
_cell_angle_alpha 105.834(2)
_cell_angle_beta 99.915(2)
_cell_angle_gamma 101.336(2)
_cell_formula_units_Z 1
_cell_length_a 11.8756(6)
_cell_length_b 13.1567(6)
_cell_length_c 20.6753(10)
_cell_measurement_reflns_used 9580
_cell_measurement_temperature 120(2)
_cell_measurement_theta_max 27.53
_cell_measurement_theta_min 2.32
_cell_volume 2958.6(3)
_computing_cell_refinement 'SAINT V8.38A (Bruker AXS Inc., 2017)'
_computing_data_collection 'Bruker Instrument Service vV6.2.10'
_computing_data_reduction 'SAINT V8.38A (Bruker AXS Inc., 2017)'
_computing_molecular_graphics 'PLATON (Spek, 2017)'
_computing_publication_material 'PLATON (Spek, 2017)'
_computing_structure_refinement 'SHELXL-2017/1 (Sheldrick, 2017)'
_computing_structure_solution 'SHELXT 2014/5 (Sheldrick, 2014)'
_diffrn_ambient_temperature 120(2)
_diffrn_measured_fraction_theta_full 0.999
_diffrn_measured_fraction_theta_max 0.998
_diffrn_measurement_device_type 'Bruker D8 VENTURE Kappa Duo PHOTON 100 CMOS'
_diffrn_measurement_method '\f and \w scans'
_diffrn_radiation_monochromator 'Quazar Mo multilayer optic'
_diffrn_radiation_source 'I\mS micro-focus sealed tube'
_diffrn_radiation_type MoK\a
_diffrn_radiation_wavelength 0.71073
_diffrn_reflns_av_R_equivalents 0.0305
_diffrn_reflns_av_unetI/netI 0.0283
_diffrn_reflns_Laue_measured_fraction_full 0.999
_diffrn_reflns_Laue_measured_fraction_max 0.998
_diffrn_reflns_limit_h_max 15
_diffrn_reflns_limit_h_min -14
_diffrn_reflns_limit_k_max 17
_diffrn_reflns_limit_k_min -16
_diffrn_reflns_limit_l_max 26
_diffrn_reflns_limit_l_min -26
_diffrn_reflns_number 56648
_diffrn_reflns_point_group_measured_fraction_full 0.999
_diffrn_reflns_point_group_measured_fraction_max 0.998
_diffrn_reflns_theta_full 25.242
_diffrn_reflns_theta_max 27.538
_diffrn_reflns_theta_min 2.116
_exptl_absorpt_coefficient_mu 3.086
_exptl_absorpt_correction_T_max 0.85
_exptl_absorpt_correction_T_min 0.56
_exptl_absorpt_correction_type numerical
_exptl_absorpt_process_details 'SADABS-2016/2 - Bruker AXS'
_exptl_crystal_colour orange
_exptl_crystal_density_diffrn 1.557
_exptl_crystal_description plate
_exptl_crystal_F_000 1392
_exptl_crystal_size_max 0.17
_exptl_crystal_size_mid 0.15
_exptl_crystal_size_min 0.05
_refine_diff_density_max 4.430
_refine_diff_density_min -1.560
_refine_diff_density_rms 0.114
_refine_ls_extinction_method none
_refine_ls_goodness_of_fit_ref 1.064
_refine_ls_hydrogen_treatment constr
_refine_ls_matrix_type full
_refine_ls_number_parameters 673
_refine_ls_number_reflns 13625
_refine_ls_number_restraints 0
_refine_ls_restrained_S_all 1.064
_refine_ls_R_factor_all 0.0405
_refine_ls_R_factor_gt 0.0331
_refine_ls_shift/su_max 0.000
_refine_ls_shift/su_mean 0.000
_refine_ls_structure_factor_coef Fsqd
_refine_ls_weighting_details 'w=1/[\s^2^(Fo^2^)+(0.0157P)^2^+10.9650P] where P=(Fo^2^+2Fc^2^)/3'
_refine_ls_weighting_scheme calc
_refine_ls_wR_factor_gt 0.0689
_refine_ls_wR_factor_ref 0.0725
_reflns_Friedel_coverage 0.000
_reflns_number_gt 12222
_reflns_number_total 13625
_reflns_threshold_expression 'I > 2\s(I)'
_cod_data_source_file c9dt04521j2.cif
_cod_data_source_block pv403_sq
_cod_depositor_comments
;
The following automatic conversions were performed:

data name '__computing_data_collection' was replaced with
'_computing_data_collection'.

Automatic conversion script
Id: cif_correct_tags 7550 2019-12-06 10:49:48Z antanas 

 Adding full bibliography for 7703178--7703193.cif.
;
_cod_database_code 7703193
_shelx_shelxl_version_number 2017/1
_shelx_space_group_comment
;
The symmetry employed for this shelxl refinement is uniquely defined
by the following loop, which should always be used as a source of
symmetry information in preference to the above space-group names.
They are only intended as comments.
;
_shelx_estimated_absorpt_t_min 0.622
_shelx_estimated_absorpt_t_max 0.861

loop_
_space_group_symop_operation_xyz
'x, y, z'
'-x, -y, -z'

loop_
_atom_site_label
_atom_site_type_symbol
_atom_site_fract_x
_atom_site_fract_y
_atom_site_fract_z
_atom_site_U_iso_or_equiv
_atom_site_adp_type
_atom_site_occupancy
_atom_site_site_symmetry_order
_atom_site_calc_flag
_atom_site_refinement_flags_posn
_atom_site_refinement_flags_adp
_atom_site_refinement_flags_occupancy
Au Au 0.33021(2) 0.75046(2) 0.17213(2) 0.01861(4) Uani 1 1 d . . .
Pd Pd 0.500000 0.500000 0.500000 0.01836(8) Uani 1 2 d S . P
Cl Cl 0.44369(8) 0.31292(7) 0.45112(5) 0.02939(19) Uani 1 1 d . . .
Fe Fe 0.24925(4) 0.56868(4) 0.34904(2) 0.01907(10) Uani 1 1 d . . .
P P 0.30345(8) 0.50879(7) 0.50335(4) 0.01942(17) Uani 1 1 d . . .
N1 N 0.0434(2) 0.4985(2) 0.16297(15) 0.0212(6) Uani 1 1 d . . .
N2 N -0.0064(3) 0.5331(2) 0.11300(16) 0.0241(6) Uani 1 1 d . . .
N3 N 0.0799(2) 0.6135(2) 0.11227(15) 0.0204(6) Uani 1 1 d . . .
C4 C 0.1832(3) 0.6323(3) 0.15927(17) 0.0181(6) Uani 1 1 d . . .
C5 C 0.1586(3) 0.5551(3) 0.19236(17) 0.0172(6) Uani 1 1 d . . .
C11 C 0.2391(3) 0.5324(3) 0.24526(17) 0.0196(7) Uani 1 1 d . . .
C12 C 0.3500(3) 0.6082(3) 0.28527(18) 0.0232(7) Uani 1 1 d . . .
H12 H 0.379093 0.679547 0.283182 0.028 Uiso 1 1 calc R U .
C13 C 0.4081(3) 0.5576(3) 0.32824(19) 0.0265(8) Uani 1 1 d . . .
H13 H 0.482999 0.589234 0.360211 0.032 Uiso 1 1 calc R U .
C14 C 0.3355(3) 0.4516(3) 0.31535(18) 0.0242(7) Uani 1 1 d . . .
H14 H 0.353687 0.399981 0.337135 0.029 Uiso 1 1 calc R U .
C15 C 0.2313(3) 0.4353(3) 0.26475(17) 0.0214(7) Uani 1 1 d . . .
H15 H 0.167543 0.371324 0.246854 0.026 Uiso 1 1 calc R U .
C16 C 0.2373(3) 0.5760(3) 0.44704(18) 0.0232(7) Uani 1 1 d . . .
C17 C 0.1214(3) 0.5409(3) 0.40157(18) 0.0258(8) Uani 1 1 d . . .
H17 H 0.064592 0.473957 0.392986 0.031 Uiso 1 1 calc R U .
C18 C 0.1066(4) 0.6239(3) 0.3717(2) 0.0297(8) Uani 1 1 d . . .
H18 H 0.038363 0.621754 0.339213 0.036 Uiso 1 1 calc R U .
C19 C 0.2106(4) 0.7105(3) 0.39862(19) 0.0309(9) Uani 1 1 d . . .
H19 H 0.223757 0.776692 0.387619 0.037 Uiso 1 1 calc R U .
C20 C 0.2919(4) 0.6818(3) 0.44472(19) 0.0283(8) Uani 1 1 d . . .
H20 H 0.369005 0.725168 0.469729 0.034 Uiso 1 1 calc R U .
C21 C 0.2891(3) 0.5853(3) 0.58829(18) 0.0214(7) Uani 1 1 d . . .
C22 C 0.3649(3) 0.5853(4) 0.6473(2) 0.0330(9) Uani 1 1 d . . .
H22 H 0.428323 0.551678 0.643061 0.040 Uiso 1 1 calc R U .
C23 C 0.3490(4) 0.6339(4) 0.7125(2) 0.0391(10) Uani 1 1 d . . .
H23 H 0.400532 0.632525 0.752643 0.047 Uiso 1 1 calc R U .
C24 C 0.2580(4) 0.6844(3) 0.7187(2) 0.0333(9) Uani 1 1 d . . .
H24 H 0.247353 0.718319 0.763238 0.040 Uiso 1 1 calc R U .
C25 C 0.1826(4) 0.6857(3) 0.6603(2) 0.0323(9) Uani 1 1 d . . .
H25 H 0.120399 0.720884 0.664894 0.039 Uiso 1 1 calc R U .
C26 C 0.1972(3) 0.6360(3) 0.59522(19) 0.0274(8) Uani 1 1 d . . .
H26 H 0.144448 0.636320 0.555167 0.033 Uiso 1 1 calc R U .
C27 C 0.1910(3) 0.3809(3) 0.48254(18) 0.0223(7) Uani 1 1 d . . .
C28 C 0.1601(3) 0.3051(3) 0.4162(2) 0.0297(8) Uani 1 1 d . . .
H28 H 0.198399 0.320084 0.381891 0.036 Uiso 1 1 calc R U .
C29 C 0.0740(4) 0.2081(3) 0.3999(2) 0.0353(9) Uani 1 1 d . . .
H29 H 0.052485 0.157789 0.354346 0.042 Uiso 1 1 calc R U .
C30 C 0.0190(3) 0.1843(3) 0.4500(2) 0.0370(10) Uani 1 1 d . . .
H30 H -0.038756 0.117103 0.439061 0.044 Uiso 1 1 calc R U .
C31 C 0.0487(4) 0.2586(3) 0.5155(2) 0.0401(10) Uani 1 1 d . . .
H31 H 0.010935 0.242578 0.549838 0.048 Uiso 1 1 calc R U .
C32 C 0.1334(3) 0.3566(3) 0.5319(2) 0.0292(8) Uani 1 1 d . . .
H32 H 0.152342 0.407658 0.577136 0.035 Uiso 1 1 calc R U .
C33 C -0.0291(3) 0.4098(3) 0.1791(2) 0.0341(9) Uani 1 1 d . . .
H33A H -0.112898 0.403224 0.160732 0.051 Uiso 1 1 calc R U .
H33B H -0.013159 0.425460 0.229377 0.051 Uiso 1 1 calc R U .
H33C H -0.009855 0.341087 0.157869 0.051 Uiso 1 1 calc R U .
C34 C 0.0611(3) 0.6659(3) 0.05736(19) 0.0268(8) Uani 1 1 d . . .
H34A H 0.063341 0.614372 0.012906 0.032 Uiso 1 1 calc R U .
H34B H 0.127410 0.731544 0.068714 0.032 Uiso 1 1 calc R U .
C35 C -0.0530(3) 0.6989(3) 0.04797(19) 0.0240(7) Uani 1 1 d . . .
C36 C -0.1533(4) 0.6289(4) -0.0005(2) 0.0371(10) Uani 1 1 d . . .
H36 H -0.151606 0.557638 -0.026255 0.045 Uiso 1 1 calc R U .
C37 C -0.2563(4) 0.6633(5) -0.0111(3) 0.0563(14) Uani 1 1 d . . .
H37 H -0.325219 0.615873 -0.044263 0.068 Uiso 1 1 calc R U .
C38 C -0.2578(4) 0.7679(5) 0.0272(3) 0.0532(13) Uani 1 1 d . . .
H38 H -0.328112 0.791542 0.019782 0.064 Uiso 1 1 calc R U .
C39 C -0.1599(5) 0.8365(4) 0.0749(3) 0.0454(11) Uani 1 1 d . . .
H39 H -0.162326 0.907424 0.100878 0.055 Uiso 1 1 calc R U .
C40 C -0.0569(4) 0.8030(3) 0.0856(2) 0.0349(9) Uani 1 1 d . . .
H40 H 0.011653 0.851311 0.118708 0.042 Uiso 1 1 calc R U .
N41 N 0.5862(2) 0.8847(2) 0.21929(14) 0.0193(6) Uani 1 1 d . . .
C42 C 0.4766(3) 0.8644(3) 0.18009(17) 0.0167(6) Uani 1 1 d . . .
N43 N 0.4851(2) 0.9303(2) 0.14034(14) 0.0180(6) Uani 1 1 d . . .
C44 C 0.6011(3) 0.9917(3) 0.15414(19) 0.0224(7) Uani 1 1 d . . .
H44 H 0.630262 1.043422 0.132766 0.027 Uiso 1 1 calc R U .
C45 C 0.6639(3) 0.9631(3) 0.20377(19) 0.0236(7) Uani 1 1 d . . .
H45 H 0.746178 0.991330 0.224410 0.028 Uiso 1 1 calc R U .
C46 C 0.6143(3) 0.8392(3) 0.27462(19) 0.0233(7) Uani 1 1 d . . .
C47 C 0.6529(3) 0.7431(3) 0.2602(2) 0.0282(8) Uani 1 1 d . . .
C48 C 0.6818(4) 0.7046(4) 0.3157(2) 0.0368(10) Uani 1 1 d . . .
H48 H 0.709650 0.640448 0.308595 0.044 Uiso 1 1 calc R U .
C49 C 0.6707(4) 0.7582(4) 0.3812(2) 0.0371(10) Uani 1 1 d . . .
H49 H 0.691576 0.730782 0.418348 0.045 Uiso 1 1 calc R U .
C50 C 0.6298(4) 0.8504(3) 0.3927(2) 0.0350(9) Uani 1 1 d . . .
H50 H 0.621411 0.885278 0.437655 0.042 Uiso 1 1 calc R U .
C51 C 0.6001(3) 0.8942(3) 0.33957(19) 0.0264(8) Uani 1 1 d . . .
C52 C 0.6602(4) 0.6814(4) 0.1878(2) 0.0375(10) Uani 1 1 d . . .
H52 H 0.658610 0.731891 0.159380 0.045 Uiso 1 1 calc R U .
C53 C 0.5528(5) 0.5835(5) 0.1540(3) 0.0592(15) Uani 1 1 d . . .
H53A H 0.553651 0.549467 0.105619 0.089 Uiso 1 1 calc R U .
H53B H 0.480292 0.607970 0.155655 0.089 Uiso 1 1 calc R U .
H53C H 0.555636 0.530130 0.178898 0.089 Uiso 1 1 calc R U .
C54 C 0.7730(4) 0.6426(5) 0.1868(3) 0.0543(13) Uani 1 1 d . . .
H54A H 0.841931 0.704711 0.211036 0.081 Uiso 1 1 calc R U .
H54B H 0.777264 0.611524 0.138754 0.081 Uiso 1 1 calc R U .
H54C H 0.772318 0.586814 0.209977 0.081 Uiso 1 1 calc R U .
C55 C 0.5552(4) 0.9964(3) 0.3538(2) 0.0328(9) Uani 1 1 d . . .
H55 H 0.530228 1.009055 0.308585 0.039 Uiso 1 1 calc R U .
C56 C 0.4483(5) 0.9846(5) 0.3851(3) 0.0513(12) Uani 1 1 d . . .
H56A H 0.383502 0.924530 0.352782 0.077 Uiso 1 1 calc R U .
H56B H 0.423257 1.052790 0.394065 0.077 Uiso 1 1 calc R U .
H56C H 0.469433 0.969049 0.428723 0.077 Uiso 1 1 calc R U .
C57 C 0.6543(5) 1.0955(4) 0.4003(3) 0.0680(17) Uani 1 1 d . . .
H57A H 0.678330 1.086563 0.445767 0.102 Uiso 1 1 calc R U .
H57B H 0.625972 1.161759 0.405755 0.102 Uiso 1 1 calc R U .
H57C H 0.722051 1.101736 0.379165 0.102 Uiso 1 1 calc R U .
C58 C 0.3832(3) 0.9345(3) 0.09214(18) 0.0196(7) Uani 1 1 d . . .
C59 C 0.3216(3) 1.0124(3) 0.1162(2) 0.0253(7) Uani 1 1 d . . .
C60 C 0.2194(3) 1.0108(3) 0.0700(2) 0.0331(9) Uani 1 1 d . . .
H60 H 0.175418 1.062324 0.084242 0.040 Uiso 1 1 calc R U .
C61 C 0.1814(4) 0.9361(4) 0.0042(2) 0.0355(9) Uani 1 1 d . . .
H61 H 0.111440 0.936155 -0.025997 0.043 Uiso 1 1 calc R U .
C62 C 0.2446(4) 0.8615(3) -0.0177(2) 0.0322(9) Uani 1 1 d . . .
H62 H 0.217954 0.811143 -0.063275 0.039 Uiso 1 1 calc R U .
C63 C 0.3471(3) 0.8583(3) 0.02581(18) 0.0231(7) Uani 1 1 d . . .
C64 C 0.3595(3) 1.0929(3) 0.1886(2) 0.0338(9) Uani 1 1 d . . .
H64 H 0.444467 1.098350 0.207872 0.041 Uiso 1 1 calc R U .
C65 C 0.2865(5) 1.0525(4) 0.2352(2) 0.0452(11) Uani 1 1 d . . .
H65A H 0.202645 1.045782 0.216734 0.068 Uiso 1 1 calc R U .
H65B H 0.312816 1.104850 0.282118 0.068 Uiso 1 1 calc R U .
H65C H 0.297253 0.981058 0.236430 0.068 Uiso 1 1 calc R U .
C66 C 0.3474(4) 1.2074(4) 0.1901(3) 0.0471(12) Uani 1 1 d . . .
H66A H 0.388686 1.231325 0.157621 0.071 Uiso 1 1 calc R U .
H66B H 0.382228 1.258604 0.237003 0.071 Uiso 1 1 calc R U .
H66C H 0.263483 1.205335 0.176769 0.071 Uiso 1 1 calc R U .
C67 C 0.4127(3) 0.7730(3) 0.00061(19) 0.0272(8) Uani 1 1 d . . .
H67 H 0.485531 0.787089 0.037665 0.033 Uiso 1 1 calc R U .
C68 C 0.3388(4) 0.6566(3) -0.0127(2) 0.0365(9) Uani 1 1 d . . .
H68A H 0.316910 0.650465 0.029971 0.055 Uiso 1 1 calc R U .
H68B H 0.385213 0.604377 -0.027322 0.055 Uiso 1 1 calc R U .
H68C H 0.267016 0.640525 -0.049116 0.055 Uiso 1 1 calc R U .
C69 C 0.4516(4) 0.7818(4) -0.0650(2) 0.0417(10) Uani 1 1 d . . .
H69A H 0.381689 0.767680 -0.102293 0.062 Uiso 1 1 calc R U .
H69B H 0.496511 0.727829 -0.078865 0.062 Uiso 1 1 calc R U .
H69C H 0.501565 0.855380 -0.055718 0.062 Uiso 1 1 calc R U .
B B -0.0388(4) 0.1421(4) 0.1972(2) 0.0266(9) Uani 1 1 d . . .
F1 F -0.1528(2) 0.1478(2) 0.17236(12) 0.0363(5) Uani 1 1 d . . .
F2 F 0.0215(2) 0.1381(3) 0.14598(15) 0.0649(9) Uani 1 1 d . . .
F3 F 0.0184(2) 0.2349(2) 0.25281(13) 0.0478(7) Uani 1 1 d . . .
F4 F -0.0459(3) 0.0515(2) 0.22017(16) 0.0578(8) Uani 1 1 d . . .

loop_
_atom_site_aniso_label
_atom_site_aniso_U_11
_atom_site_aniso_U_22
_atom_site_aniso_U_33
_atom_site_aniso_U_23
_atom_site_aniso_U_13
_atom_site_aniso_U_12
Au 0.01634(6) 0.01920(7) 0.01915(7) 0.00854(5) 0.00099(5) 0.00136(4)
Pd 0.02070(17) 0.01871(17) 0.01655(17) 0.00599(14) 0.00489(14) 0.00614(13)
Cl 0.0281(4) 0.0207(4) 0.0363(5) 0.0048(4) 0.0067(4) 0.0063(3)
Fe 0.0216(2) 0.0201(2) 0.0167(2) 0.00801(19) 0.00293(19) 0.00644(19)
P 0.0220(4) 0.0211(4) 0.0168(4) 0.0072(3) 0.0052(3) 0.0072(3)
N1 0.0181(14) 0.0234(15) 0.0227(15) 0.0116(12) 0.0016(11) 0.0033(11)
N2 0.0198(14) 0.0236(15) 0.0276(16) 0.0114(13) 0.0007(12) 0.0023(12)
N3 0.0163(13) 0.0222(14) 0.0226(15) 0.0093(12) 0.0020(11) 0.0040(11)
C4 0.0144(15) 0.0209(16) 0.0173(16) 0.0058(13) 0.0015(12) 0.0029(12)
C5 0.0155(15) 0.0173(15) 0.0174(15) 0.0050(13) 0.0024(12) 0.0029(12)
C11 0.0205(16) 0.0235(17) 0.0144(15) 0.0057(13) 0.0034(13) 0.0059(13)
C12 0.0175(16) 0.0297(19) 0.0210(17) 0.0117(15) 0.0011(13) 0.0008(14)
C13 0.0191(17) 0.039(2) 0.0255(18) 0.0149(16) 0.0045(14) 0.0100(15)
C14 0.0252(18) 0.0305(19) 0.0244(18) 0.0138(15) 0.0076(15) 0.0153(15)
C15 0.0249(17) 0.0205(17) 0.0199(16) 0.0068(14) 0.0046(14) 0.0081(13)
C16 0.0298(19) 0.0256(18) 0.0172(16) 0.0071(14) 0.0070(14) 0.0121(15)
C17 0.0270(19) 0.033(2) 0.0219(18) 0.0107(15) 0.0091(15) 0.0126(15)
C18 0.033(2) 0.044(2) 0.0255(19) 0.0162(17) 0.0145(16) 0.0247(18)
C19 0.049(2) 0.0268(19) 0.0230(18) 0.0115(16) 0.0090(17) 0.0169(17)
C20 0.039(2) 0.0235(18) 0.0213(18) 0.0060(15) 0.0054(16) 0.0092(16)
C21 0.0238(17) 0.0217(17) 0.0188(16) 0.0054(14) 0.0057(14) 0.0071(13)
C22 0.0255(19) 0.051(3) 0.0234(19) 0.0087(18) 0.0041(15) 0.0171(18)
C23 0.034(2) 0.063(3) 0.0190(19) 0.0101(19) 0.0026(16) 0.017(2)
C24 0.036(2) 0.038(2) 0.0222(19) 0.0021(16) 0.0099(16) 0.0073(17)
C25 0.037(2) 0.033(2) 0.031(2) 0.0069(17) 0.0110(17) 0.0182(17)
C26 0.033(2) 0.030(2) 0.0218(18) 0.0089(15) 0.0068(15) 0.0146(16)
C27 0.0215(17) 0.0236(17) 0.0240(17) 0.0105(14) 0.0024(14) 0.0096(14)
C28 0.033(2) 0.029(2) 0.0239(18) 0.0111(16) 0.0008(16) 0.0041(16)
C29 0.036(2) 0.029(2) 0.033(2) 0.0078(17) -0.0043(17) 0.0044(17)
C30 0.0232(19) 0.027(2) 0.059(3) 0.015(2) 0.0060(19) 0.0040(15)
C31 0.047(3) 0.029(2) 0.048(3) 0.016(2) 0.019(2) 0.0083(19)
C32 0.032(2) 0.0265(19) 0.035(2) 0.0114(16) 0.0138(17) 0.0118(16)
C33 0.0233(19) 0.036(2) 0.042(2) 0.0249(19) -0.0019(17) -0.0032(16)
C34 0.0251(18) 0.035(2) 0.0246(18) 0.0175(16) 0.0033(15) 0.0080(15)
C35 0.0228(17) 0.0267(18) 0.0238(18) 0.0133(15) 0.0021(14) 0.0051(14)
C36 0.030(2) 0.035(2) 0.041(2) 0.0078(19) -0.0010(18) 0.0082(17)
C37 0.025(2) 0.073(4) 0.060(3) 0.020(3) -0.010(2) 0.009(2)
C38 0.039(3) 0.065(3) 0.069(4) 0.028(3) 0.016(2) 0.031(2)
C39 0.055(3) 0.042(3) 0.051(3) 0.020(2) 0.020(2) 0.026(2)
C40 0.040(2) 0.029(2) 0.032(2) 0.0102(17) 0.0036(18) 0.0054(17)
N41 0.0161(13) 0.0198(14) 0.0194(14) 0.0049(11) 0.0024(11) 0.0024(11)
C42 0.0148(15) 0.0137(15) 0.0197(16) 0.0044(12) 0.0044(12) 0.0003(12)
N43 0.0172(13) 0.0159(13) 0.0203(14) 0.0061(11) 0.0058(11) 0.0014(10)
C44 0.0219(17) 0.0190(16) 0.0265(18) 0.0064(14) 0.0078(14) 0.0047(13)
C45 0.0173(16) 0.0214(17) 0.0292(19) 0.0056(15) 0.0056(14) 0.0021(13)
C46 0.0151(16) 0.0263(18) 0.0254(18) 0.0103(15) -0.0011(13) 0.0004(13)
C47 0.0229(18) 0.030(2) 0.035(2) 0.0150(17) 0.0056(16) 0.0083(15)
C48 0.030(2) 0.041(2) 0.050(3) 0.027(2) 0.0088(19) 0.0146(18)
C49 0.030(2) 0.051(3) 0.034(2) 0.027(2) -0.0017(17) 0.0071(18)
C50 0.036(2) 0.036(2) 0.026(2) 0.0095(17) -0.0020(17) 0.0029(17)
C51 0.0243(18) 0.0265(19) 0.0215(17) 0.0059(15) -0.0026(14) 0.0002(14)
C52 0.046(3) 0.039(2) 0.040(2) 0.0177(19) 0.018(2) 0.025(2)
C53 0.045(3) 0.062(3) 0.054(3) -0.012(3) 0.006(2) 0.023(3)
C54 0.044(3) 0.058(3) 0.066(3) 0.014(3) 0.025(3) 0.022(2)
C55 0.042(2) 0.029(2) 0.0219(18) 0.0036(16) 0.0037(17) 0.0089(17)
C56 0.054(3) 0.060(3) 0.054(3) 0.025(3) 0.023(2) 0.027(3)
C57 0.064(4) 0.032(3) 0.080(4) -0.009(3) 0.003(3) 0.001(2)
C58 0.0178(16) 0.0210(16) 0.0226(17) 0.0124(14) 0.0040(13) 0.0039(13)
C59 0.0224(17) 0.0222(17) 0.032(2) 0.0098(15) 0.0076(15) 0.0048(14)
C60 0.027(2) 0.033(2) 0.043(2) 0.0142(18) 0.0071(17) 0.0138(16)
C61 0.030(2) 0.043(2) 0.034(2) 0.0193(19) 0.0004(17) 0.0092(18)
C62 0.035(2) 0.036(2) 0.0236(19) 0.0108(17) -0.0001(16) 0.0095(17)
C63 0.0266(18) 0.0213(17) 0.0217(17) 0.0094(14) 0.0047(14) 0.0042(14)
C64 0.0232(19) 0.030(2) 0.040(2) -0.0013(17) 0.0061(17) 0.0078(15)
C65 0.058(3) 0.047(3) 0.032(2) 0.011(2) 0.012(2) 0.019(2)
C66 0.048(3) 0.030(2) 0.062(3) 0.004(2) 0.028(2) 0.008(2)
C67 0.032(2) 0.031(2) 0.0205(18) 0.0082(15) 0.0082(15) 0.0103(16)
C68 0.046(2) 0.028(2) 0.034(2) 0.0061(17) 0.0104(19) 0.0107(18)
C69 0.052(3) 0.051(3) 0.032(2) 0.017(2) 0.021(2) 0.020(2)
B 0.023(2) 0.030(2) 0.027(2) 0.0119(18) 0.0041(17) 0.0040(16)
F1 0.0270(12) 0.0494(15) 0.0348(13) 0.0166(11) 0.0065(10) 0.0111(10)
F2 0.0350(15) 0.119(3) 0.0402(16) 0.0167(17) 0.0184(13) 0.0220(17)
F3 0.0519(16) 0.0382(14) 0.0373(14) 0.0122(11) -0.0032(12) -0.0121(12)
F4 0.0588(18) 0.0329(14) 0.072(2) 0.0250(14) -0.0130(15) 0.0045(13)

loop_
_atom_type_symbol
_atom_type_description
_atom_type_scat_dispersion_real
_atom_type_scat_dispersion_imag
_atom_type_scat_source
C C 0.0033 0.0016 'International Tables Vol C Tables 4.2.6.8 and 6.1.1.4'
H H 0.0000 0.0000 'International Tables Vol C Tables 4.2.6.8 and 6.1.1.4'
Au Au -2.0133 8.8022 'International Tables Vol C Tables 4.2.6.8 and 6.1.1.4'
B B 0.0013 0.0007 'International Tables Vol C Tables 4.2.6.8 and 6.1.1.4'
Cl Cl 0.1484 0.1585 'International Tables Vol C Tables 4.2.6.8 and 6.1.1.4'
F F 0.0171 0.0103 'International Tables Vol C Tables 4.2.6.8 and 6.1.1.4'
Fe Fe 0.3463 0.8444 'International Tables Vol C Tables 4.2.6.8 and 6.1.1.4'
N N 0.0061 0.0033 'International Tables Vol C Tables 4.2.6.8 and 6.1.1.4'
P P 0.1023 0.0942 'International Tables Vol C Tables 4.2.6.8 and 6.1.1.4'
Pd Pd -0.9988 1.0072 'International Tables Vol C Tables 4.2.6.8 and 6.1.1.4'

loop_
_geom_angle_atom_site_label_1
_geom_angle_atom_site_label_2
_geom_angle_atom_site_label_3
_geom_angle
_geom_angle_site_symmetry_1
_geom_angle_site_symmetry_3
C42 Au C4 177.19(13) . .
Cl Pd Cl 180.00(5) . 2_666
Cl Pd P 92.39(3) . .
Cl Pd P 87.61(3) 2_666 .
Cl Pd P 87.61(3) . 2_666
Cl Pd P 92.39(3) 2_666 2_666
P Pd P 180.00(4) . 2_666
C12 Fe C13 40.80(14) . .
C12 Fe C16 148.13(15) . .
C13 Fe C16 115.39(15) . .
C12 Fe C20 113.86(15) . .
C13 Fe C20 104.05(16) . .
C16 Fe C20 41.26(15) . .
C12 Fe C11 41.41(13) . .
C13 Fe C11 69.02(14) . .
C16 Fe C11 168.98(14) . .
C20 Fe C11 149.36(15) . .
C12 Fe C14 68.48(15) . .
C13 Fe C14 40.65(15) . .
C16 Fe C14 107.80(14) . .
C20 Fe C14 126.45(15) . .
C11 Fe C14 68.44(14) . .
C12 Fe C17 167.57(14) . .
C13 Fe C17 151.58(15) . .
C16 Fe C17 41.20(14) . .
C20 Fe C17 68.93(16) . .
C11 Fe C17 130.86(14) . .
C14 Fe C17 120.46(15) . .
C12 Fe C18 127.95(15) . .
C13 Fe C18 164.13(17) . .
C16 Fe C18 68.84(15) . .
C20 Fe C18 68.44(16) . .
C11 Fe C18 109.86(14) . .
C14 Fe C18 154.84(16) . .
C17 Fe C18 40.52(15) . .
C12 Fe C19 105.55(16) . .
C13 Fe C19 125.11(17) . .
C16 Fe C19 68.74(14) . .
C20 Fe C19 40.57(15) . .
C11 Fe C19 117.86(14) . .
C14 Fe C19 163.67(16) . .
C17 Fe C19 68.19(16) . .
C18 Fe C19 40.35(17) . .
C12 Fe C15 69.01(14) . .
C13 Fe C15 68.56(15) . .
C16 Fe C15 129.70(14) . .
C20 Fe C15 165.87(14) . .
C11 Fe C15 40.91(13) . .
C14 Fe C15 40.33(14) . .
C17 Fe C15 111.47(15) . .
C18 Fe C15 121.68(16) . .
C19 Fe C15 153.49(15) . .
C16 P C27 102.65(16) . .
C16 P C21 102.88(16) . .
C27 P C21 102.12(16) . .
C16 P Pd 115.39(12) . .
C27 P Pd 118.14(12) . .
C21 P Pd 113.63(12) . .
N2 N1 C5 112.5(3) . .
N2 N1 C33 118.0(3) . .
C5 N1 C33 129.5(3) . .
N3 N2 N1 103.2(3) . .
N2 N3 C4 114.6(3) . .
N2 N3 C34 119.0(3) . .
C4 N3 C34 126.1(3) . .
N3 C4 C5 103.6(3) . .
N3 C4 Au 124.2(2) . .
C5 C4 Au 132.2(2) . .
N1 C5 C4 106.2(3) . .
N1 C5 C11 125.7(3) . .
C4 C5 C11 128.1(3) . .
C15 C11 C12 107.3(3) . .
C15 C11 C5 129.7(3) . .
C12 C11 C5 123.0(3) . .
C15 C11 Fe 69.93(19) . .
C12 C11 Fe 68.73(19) . .
C5 C11 Fe 129.4(2) . .
C13 C12 C11 107.9(3) . .
C13 C12 Fe 69.7(2) . .
C11 C12 Fe 69.86(19) . .
C13 C12 H12 126.0 . .
C11 C12 H12 126.0 . .
Fe C12 H12 126.0 . .
C12 C13 C14 108.2(3) . .
C12 C13 Fe 69.5(2) . .
C14 C13 Fe 70.3(2) . .
C12 C13 H13 125.9 . .
C14 C13 H13 125.9 . .
Fe C13 H13 125.9 . .
C15 C14 C13 108.8(3) . .
C15 C14 Fe 70.1(2) . .
C13 C14 Fe 69.1(2) . .
C15 C14 H14 125.6 . .
C13 C14 H14 125.6 . .
Fe C14 H14 126.8 . .
C14 C15 C11 107.8(3) . .
C14 C15 Fe 69.5(2) . .
C11 C15 Fe 69.16(19) . .
C14 C15 H15 126.1 . .
C11 C15 H15 126.1 . .
Fe C15 H15 126.8 . .
C20 C16 C17 107.2(3) . .
C20 C16 P 124.2(3) . .
C17 C16 P 128.4(3) . .
C20 C16 Fe 69.4(2) . .
C17 C16 Fe 69.9(2) . .
P C16 Fe 129.42(19) . .
C18 C17 C16 107.9(3) . .
C18 C17 Fe 69.8(2) . .
C16 C17 Fe 68.9(2) . .
C18 C17 H17 126.1 . .
C16 C17 H17 126.1 . .
Fe C17 H17 126.8 . .
C19 C18 C17 108.4(3) . .
C19 C18 Fe 69.9(2) . .
C17 C18 Fe 69.7(2) . .
C19 C18 H18 125.8 . .
C17 C18 H18 125.8 . .
Fe C18 H18 126.2 . .
C18 C19 C20 108.5(3) . .
C18 C19 Fe 69.8(2) . .
C20 C19 Fe 69.2(2) . .
C18 C19 H19 125.8 . .
C20 C19 H19 125.8 . .
Fe C19 H19 126.9 . .
C19 C20 C16 108.0(3) . .
C19 C20 Fe 70.3(2) . .
C16 C20 Fe 69.3(2) . .
C19 C20 H20 126.0 . .
C16 C20 H20 126.0 . .
Fe C20 H20 126.0 . .
C22 C21 C26 119.1(3) . .
C22 C21 P 119.3(3) . .
C26 C21 P 121.3(3) . .
C21 C22 C23 120.6(4) . .
C21 C22 H22 119.7 . .
C23 C22 H22 119.7 . .
C24 C23 C22 119.7(4) . .
C24 C23 H23 120.1 . .
C22 C23 H23 120.1 . .
C25 C24 C23 120.2(4) . .
C25 C24 H24 119.9 . .
C23 C24 H24 119.9 . .
C24 C25 C26 120.2(4) . .
C24 C25 H25 119.9 . .
C26 C25 H25 119.9 . .
C25 C26 C21 120.1(3) . .
C25 C26 H26 119.9 . .
C21 C26 H26 119.9 . .
C32 C27 C28 118.4(3) . .
C32 C27 P 121.2(3) . .
C28 C27 P 120.4(3) . .
C29 C28 C27 120.7(4) . .
C29 C28 H28 119.7 . .
C27 C28 H28 119.7 . .
C28 C29 C30 120.2(4) . .
C28 C29 H29 119.9 . .
C30 C29 H29 119.9 . .
C31 C30 C29 119.6(4) . .
C31 C30 H30 120.2 . .
C29 C30 H30 120.2 . .
C30 C31 C32 120.5(4) . .
C30 C31 H31 119.8 . .
C32 C31 H31 119.8 . .
C31 C32 C27 120.6(4) . .
C31 C32 H32 119.7 . .
C27 C32 H32 119.7 . .
N1 C33 H33A 109.5 . .
N1 C33 H33B 109.5 . .
H33A C33 H33B 109.5 . .
N1 C33 H33C 109.5 . .
H33A C33 H33C 109.5 . .
H33B C33 H33C 109.5 . .
N3 C34 C35 114.4(3) . .
N3 C34 H34A 108.7 . .
C35 C34 H34A 108.7 . .
N3 C34 H34B 108.7 . .
C35 C34 H34B 108.7 . .
H34A C34 H34B 107.6 . .
C36 C35 C40 119.5(4) . .
C36 C35 C34 120.7(4) . .
C40 C35 C34 119.7(3) . .
C35 C36 C37 119.8(4) . .
C35 C36 H36 120.1 . .
C37 C36 H36 120.1 . .
C36 C37 C38 119.5(5) . .
C36 C37 H37 120.2 . .
C38 C37 H37 120.2 . .
C39 C38 C37 120.9(4) . .
C39 C38 H38 119.6 . .
C37 C38 H38 119.6 . .
C38 C39 C40 119.9(4) . .
C38 C39 H39 120.0 . .
C40 C39 H39 120.0 . .
C39 C40 C35 120.3(4) . .
C39 C40 H40 119.8 . .
C35 C40 H40 119.8 . .
C42 N41 C45 110.1(3) . .
C42 N41 C46 123.8(3) . .
C45 N41 C46 125.7(3) . .
N41 C42 N43 105.8(3) . .
N41 C42 Au 129.0(2) . .
N43 C42 Au 125.0(2) . .
C42 N43 C44 110.5(3) . .
C42 N43 C58 122.2(3) . .
C44 N43 C58 127.2(3) . .
C45 C44 N43 106.2(3) . .
C45 C44 H44 126.9 . .
N43 C44 H44 126.9 . .
C44 C45 N41 107.4(3) . .
C44 C45 H45 126.3 . .
N41 C45 H45 126.3 . .
C51 C46 C47 123.9(3) . .
C51 C46 N41 117.4(3) . .
C47 C46 N41 118.8(3) . .
C48 C47 C46 116.4(4) . .
C48 C47 C52 121.1(4) . .
C46 C47 C52 122.5(3) . .
C49 C48 C47 121.3(4) . .
C49 C48 H48 119.4 . .
C47 C48 H48 119.4 . .
C50 C49 C48 120.5(4) . .
C50 C49 H49 119.8 . .
C48 C49 H49 119.8 . .
C49 C50 C51 121.4(4) . .
C49 C50 H50 119.3 . .
C51 C50 H50 119.3 . .
C46 C51 C50 116.6(4) . .
C46 C51 C55 123.2(3) . .
C50 C51 C55 120.2(4) . .
C47 C52 C54 113.2(4) . .
C47 C52 C53 110.2(4) . .
C54 C52 C53 109.4(4) . .
C47 C52 H52 108.0 . .
C54 C52 H52 108.0 . .
C53 C52 H52 108.0 . .
C52 C53 H53A 109.5 . .
C52 C53 H53B 109.5 . .
H53A C53 H53B 109.5 . .
C52 C53 H53C 109.5 . .
H53A C53 H53C 109.5 . .
H53B C53 H53C 109.5 . .
C52 C54 H54A 109.5 . .
C52 C54 H54B 109.5 . .
H54A C54 H54B 109.5 . .
C52 C54 H54C 109.5 . .
H54A C54 H54C 109.5 . .
H54B C54 H54C 109.5 . .
C51 C55 C56 112.4(4) . .
C51 C55 C57 110.4(4) . .
C56 C55 C57 110.7(4) . .
C51 C55 H55 107.7 . .
C56 C55 H55 107.7 . .
C57 C55 H55 107.7 . .
C55 C56 H56A 109.5 . .
C55 C56 H56B 109.5 . .
H56A C56 H56B 109.5 . .
C55 C56 H56C 109.5 . .
H56A C56 H56C 109.5 . .
H56B C56 H56C 109.5 . .
C55 C57 H57A 109.5 . .
C55 C57 H57B 109.5 . .
H57A C57 H57B 109.5 . .
C55 C57 H57C 109.5 . .
H57A C57 H57C 109.5 . .
H57B C57 H57C 109.5 . .
C63 C58 C59 123.1(3) . .
C63 C58 N43 119.1(3) . .
C59 C58 N43 117.7(3) . .
C60 C59 C58 116.7(3) . .
C60 C59 C64 120.4(3) . .
C58 C59 C64 122.8(3) . .
C61 C60 C59 121.4(4) . .
C61 C60 H60 119.3 . .
C59 C60 H60 119.3 . .
C62 C61 C60 120.2(4) . .
C62 C61 H61 119.9 . .
C60 C61 H61 119.9 . .
C61 C62 C63 121.4(4) . .
C61 C62 H62 119.3 . .
C63 C62 H62 119.3 . .
C58 C63 C62 117.2(3) . .
C58 C63 C67 122.8(3) . .
C62 C63 C67 120.0(3) . .
C59 C64 C65 110.4(3) . .
C59 C64 C66 112.5(4) . .
C65 C64 C66 109.0(3) . .
C59 C64 H64 108.3 . .
C65 C64 H64 108.3 . .
C66 C64 H64 108.3 . .
C64 C65 H65A 109.5 . .
C64 C65 H65B 109.5 . .
H65A C65 H65B 109.5 . .
C64 C65 H65C 109.5 . .
H65A C65 H65C 109.5 . .
H65B C65 H65C 109.5 . .
C64 C66 H66A 109.5 . .
C64 C66 H66B 109.5 . .
H66A C66 H66B 109.5 . .
C64 C66 H66C 109.5 . .
H66A C66 H66C 109.5 . .
H66B C66 H66C 109.5 . .
C63 C67 C69 111.3(3) . .
C63 C67 C68 112.1(3) . .
C69 C67 C68 109.7(3) . .
C63 C67 H67 107.8 . .
C69 C67 H67 107.8 . .
C68 C67 H67 107.8 . .
C67 C68 H68A 109.5 . .
C67 C68 H68B 109.5 . .
H68A C68 H68B 109.5 . .
C67 C68 H68C 109.5 . .
H68A C68 H68C 109.5 . .
H68B C68 H68C 109.5 . .
C67 C69 H69A 109.5 . .
C67 C69 H69B 109.5 . .
H69A C69 H69B 109.5 . .
C67 C69 H69C 109.5 . .
H69A C69 H69C 109.5 . .
H69B C69 H69C 109.5 . .
F2 B F3 108.7(3) . .
F2 B F1 109.1(3) . .
F3 B F1 109.1(3) . .
F2 B F4 113.0(4) . .
F3 B F4 108.5(3) . .
F1 B F4 108.3(3) . .

loop_
_geom_bond_atom_site_label_1
_geom_bond_atom_site_label_2
_geom_bond_distance
_geom_bond_site_symmetry_2
Au C42 2.010(3) .
Au C4 2.021(3) .
Pd Cl 2.2999(9) .
Pd Cl 2.2999(9) 2_666
Pd P 2.3715(9) .
Pd P 2.3716(9) 2_666
Fe C12 2.028(3) .
Fe C13 2.030(4) .
Fe C16 2.033(3) .
Fe C20 2.034(4) .
Fe C11 2.043(3) .
Fe C14 2.046(4) .
Fe C17 2.046(4) .
Fe C18 2.047(4) .
Fe C19 2.049(4) .
Fe C15 2.054(3) .
P C16 1.810(4) .
P C27 1.823(4) .
P C21 1.825(3) .
N1 N2 1.333(4) .
N1 C5 1.363(4) .
N1 C33 1.460(4) .
N2 N3 1.326(4) .
N3 C4 1.360(4) .
N3 C34 1.487(4) .
C4 C5 1.385(5) .
C5 C11 1.459(4) .
C11 C15 1.432(5) .
C11 C12 1.440(5) .
C12 C13 1.414(5) .
C12 H12 0.9500 .
C13 C14 1.416(5) .
C13 H13 0.9500 .
C14 C15 1.413(5) .
C14 H14 0.9500 .
C15 H15 0.9500 .
C16 C20 1.433(5) .
C16 C17 1.435(5) .
C17 C18 1.417(5) .
C17 H17 0.9500 .
C18 C19 1.413(6) .
C18 H18 0.9500 .
C19 C20 1.416(5) .
C19 H19 0.9500 .
C20 H20 0.9500 .
C21 C22 1.386(5) .
C21 C26 1.395(5) .
C22 C23 1.388(6) .
C22 H22 0.9500 .
C23 C24 1.382(6) .
C23 H23 0.9500 .
C24 C25 1.379(6) .
C24 H24 0.9500 .
C25 C26 1.384(5) .
C25 H25 0.9500 .
C26 H26 0.9500 .
C27 C32 1.394(5) .
C27 C28 1.395(5) .
C28 C29 1.386(5) .
C28 H28 0.9500 .
C29 C30 1.387(6) .
C29 H29 0.9500 .
C30 C31 1.376(6) .
C30 H30 0.9500 .
C31 C32 1.387(6) .
C31 H31 0.9500 .
C32 H32 0.9500 .
C33 H33A 0.9800 .
C33 H33B 0.9800 .
C33 H33C 0.9800 .
C34 C35 1.500(5) .
C34 H34A 0.9900 .
C34 H34B 0.9900 .
C35 C36 1.387(5) .
C35 C40 1.392(6) .
C36 C37 1.388(6) .
C36 H36 0.9500 .
C37 C38 1.393(8) .
C37 H37 0.9500 .
C38 C39 1.358(7) .
C38 H38 0.9500 .
C39 C40 1.383(6) .
C39 H39 0.9500 .
C40 H40 0.9500 .
N41 C42 1.344(4) .
N41 C45 1.388(4) .
N41 C46 1.449(4) .
C42 N43 1.349(4) .
N43 C44 1.391(4) .
N43 C58 1.450(4) .
C44 C45 1.344(5) .
C44 H44 0.9500 .
C45 H45 0.9500 .
C46 C51 1.397(5) .
C46 C47 1.402(5) .
C47 C48 1.394(5) .
C47 C52 1.522(6) .
C48 C49 1.387(6) .
C48 H48 0.9500 .
C49 C50 1.370(6) .
C49 H49 0.9500 .
C50 C51 1.397(5) .
C50 H50 0.9500 .
C51 C55 1.516(6) .
C52 C54 1.526(6) .
C52 C53 1.526(7) .
C52 H52 1.0000 .
C53 H53A 0.9800 .
C53 H53B 0.9800 .
C53 H53C 0.9800 .
C54 H54A 0.9800 .
C54 H54B 0.9800 .
C54 H54C 0.9800 .
C55 C56 1.521(6) .
C55 C57 1.527(6) .
C55 H55 1.0000 .
C56 H56A 0.9800 .
C56 H56B 0.9800 .
C56 H56C 0.9800 .
C57 H57A 0.9800 .
C57 H57B 0.9800 .
C57 H57C 0.9800 .
C58 C63 1.396(5) .
C58 C59 1.405(5) .
C59 C60 1.402(5) .
C59 C64 1.511(5) .
C60 C61 1.379(6) .
C60 H60 0.9500 .
C61 C62 1.377(6) .
C61 H61 0.9500 .
C62 C63 1.399(5) .
C62 H62 0.9500 .
C63 C67 1.518(5) .
C64 C65 1.532(6) .
C64 C66 1.533(6) .
C64 H64 1.0000 .
C65 H65A 0.9800 .
C65 H65B 0.9800 .
C65 H65C 0.9800 .
C66 H66A 0.9800 .
C66 H66B 0.9800 .
C66 H66C 0.9800 .
C67 C69 1.531(5) .
C67 C68 1.534(5) .
C67 H67 1.0000 .
C68 H68A 0.9800 .
C68 H68B 0.9800 .
C68 H68C 0.9800 .
C69 H69A 0.9800 .
C69 H69B 0.9800 .
C69 H69C 0.9800 .
B F2 1.372(5) .
B F3 1.383(5) .
B F1 1.387(5) .
B F4 1.391(5) .
